data_7717917
loop_
_publ_author_name
'Eilers, Marcel'
'B&#xfc;ltena, Saskia'
'Schwitalla, Kevin'
'Schmidtmann, Marc'
'Beckhaus, R&#xfc;diger'

_publ_section_title
;
 Synthesis, characterization and functionalization of titanium
 &#x3ba;<sup>1</sup><i>N</i> amidinato complexes from carbodiimides.
;
_journal_issue 5
_journal_name_full 'Dalton transactions (Cambridge, England : 2003)'
_journal_page_first 1972
_journal_page_last 1979
_journal_paper_doi 10.1039/d4dt03261f
_journal_volume 54
_journal_year 2025
_chemical_formula_structural Ti(C27H32N2)2
_chemical_formula_sum 'C54 H64 N4 Ti'
_chemical_formula_weight 816.99
_space_group_crystal_system orthorhombic
_space_group_IT_number 60
_space_group_name_Hall '-P 2n 2ab'
_space_group_name_H-M_alt 'P b c n'
_atom_sites_solution_hydrogens difmap
_atom_sites_solution_primary direct
_atom_sites_solution_secondary difmap
_audit_creation_method SHELXL-2018/3
_audit_update_record
;
2024-11-14 deposited with the CCDC.	2024-12-10 downloaded from the CCDC.
;
_cell_angle_alpha 90
_cell_angle_beta 90
_cell_angle_gamma 90
_cell_formula_units_Z 8
_cell_length_a 27.3853(7)
_cell_length_b 9.3969(3)
_cell_length_c 35.9247(10)
_cell_measurement_reflns_used 8233
_cell_measurement_temperature 100(2)
_cell_measurement_theta_max 66.15
_cell_measurement_theta_min 2.46
_cell_volume 9244.8(5)
_computing_cell_refinement 'Bruker SAINT V8.40A'
_computing_data_collection 'Bruker APEX3'
_computing_data_reduction 'Bruker SAINT V8.40A'
_computing_structure_refinement 'SHELXL-2018/3 (Sheldrick, 2018)'
_computing_structure_solution 'SHELXS-2013/1 (Sheldrick, 2013)'
_diffrn_ambient_temperature 100(2)
_diffrn_measured_fraction_theta_full 1.000
_diffrn_measured_fraction_theta_max 1.000
_diffrn_measurement_device_type 'Bruker Photon III CPAD'
_diffrn_measurement_method '\f and \w scans'
_diffrn_radiation_type CuK\a
_diffrn_radiation_wavelength 1.54178
_diffrn_reflns_av_R_equivalents 0.1103
_diffrn_reflns_av_unetI/netI 0.0447
_diffrn_reflns_Laue_measured_fraction_full 1.000
_diffrn_reflns_Laue_measured_fraction_max 1.000
_diffrn_reflns_limit_h_max 28
_diffrn_reflns_limit_h_min -32
_diffrn_reflns_limit_k_max 11
_diffrn_reflns_limit_k_min -10
_diffrn_reflns_limit_l_max 42
_diffrn_reflns_limit_l_min -42
_diffrn_reflns_number 93681
_diffrn_reflns_point_group_measured_fraction_full 1.000
_diffrn_reflns_point_group_measured_fraction_max 1.000
_diffrn_reflns_theta_full 66.595
_diffrn_reflns_theta_max 66.595
_diffrn_reflns_theta_min 2.460
_diffrn_source 'I\mS microfocus'
_exptl_absorpt_coefficient_mu 1.860
_exptl_absorpt_correction_T_max 1.0000
_exptl_absorpt_correction_T_min 0.8969
_exptl_absorpt_correction_type multi-scan
_exptl_absorpt_process_details 'SADABS-2016/2 (Sheldrick)'
_exptl_crystal_colour purple
_exptl_crystal_density_diffrn 1.174
_exptl_crystal_description plate
_exptl_crystal_F_000 3504
_exptl_crystal_size_max 0.090
_exptl_crystal_size_mid 0.040
_exptl_crystal_size_min 0.010
_refine_diff_density_max 2.156
_refine_diff_density_min -0.638
_refine_diff_density_rms 0.070
_refine_ls_extinction_method none
_refine_ls_goodness_of_fit_ref 1.084
_refine_ls_hydrogen_treatment constr
_refine_ls_matrix_type full
_refine_ls_number_parameters 544
_refine_ls_number_reflns 8171
_refine_ls_number_restraints 0
_refine_ls_restrained_S_all 1.084
_refine_ls_R_factor_all 0.0899
_refine_ls_R_factor_gt 0.0684
_refine_ls_shift/su_max 0.000
_refine_ls_shift/su_mean 0.000
_refine_ls_structure_factor_coef Fsqd
_refine_ls_weighting_details 'w=1/[\s^2^(Fo^2^)+(0.0800P)^2^+16.0000P] where P=(Fo^2^+2Fc^2^)/3'
_refine_ls_weighting_scheme calc
_refine_ls_wR_factor_gt 0.1657
_refine_ls_wR_factor_ref 0.1775
_reflns_Friedel_coverage 0.000
_reflns_number_gt 6317
_reflns_number_total 8171
_reflns_threshold_expression 'I > 2\s(I)'
_cod_data_source_file d4dt03261f2.cif
_cod_data_source_block 4a
_cod_database_code 7717917
_shelx_shelxl_version_number 2018/3
_shelx_space_group_comment
;
The symmetry employed for this shelxl refinement is uniquely defined
by the following loop, which should always be used as a source of
symmetry information in preference to the above space-group names.
They are only intended as comments.
;
_shelx_estimated_absorpt_t_min 0.850
_shelx_estimated_absorpt_t_max 0.982

loop_
_space_group_symop_operation_xyz
'x, y, z'
'-x+1/2, -y+1/2, z+1/2'
'-x, y, -z+1/2'
'x+1/2, -y+1/2, -z'
'-x, -y, -z'
'x-1/2, y-1/2, -z-1/2'
'x, -y, z-1/2'
'-x-1/2, y-1/2, z'

loop_
_atom_site_label
_atom_site_type_symbol
_atom_site_fract_x
_atom_site_fract_y
_atom_site_fract_z
_atom_site_U_iso_or_equiv
_atom_site_adp_type
_atom_site_occupancy
_atom_site_site_symmetry_order
_atom_site_calc_flag
_atom_site_refinement_flags_posn
_atom_site_refinement_flags_adp
_atom_site_refinement_flags_occupancy
_atom_site_disorder_assembly
_atom_site_disorder_group
Ti1 Ti 0.53038(2) 0.40023(6) 0.14014(2) 0.01853(17) Uani 1 1 d . . . . .
N1 N 0.54854(10) 0.5649(3) 0.10515(8) 0.0208(6) Uani 1 1 d . . . . .
N2 N 0.60150(10) 0.7366(3) 0.08067(8) 0.0239(6) Uani 1 1 d . . . . .
N3 N 0.47248(10) 0.3163(3) 0.11097(7) 0.0202(6) Uani 1 1 d . . . . .
N4 N 0.40431(10) 0.1686(3) 0.10647(8) 0.0251(6) Uani 1 1 d . . . . .
C1 C 0.61349(11) 0.3746(3) 0.12252(9) 0.0213(7) Uani 1 1 d . . . . .
C2 C 0.58653(12) 0.2683(4) 0.10338(10) 0.0225(7) Uani 1 1 d . . . . .
H2 H 0.581961 0.263033 0.077202 0.027 Uiso 1 1 calc R U . . .
C3 C 0.56783(12) 0.1726(4) 0.12959(10) 0.0260(8) Uani 1 1 d . . . . .
H3 H 0.548175 0.091711 0.124329 0.031 Uiso 1 1 calc R U . . .
C4 C 0.58311(12) 0.2167(4) 0.16483(10) 0.0273(8) Uani 1 1 d . . . . .
H4 H 0.575393 0.171194 0.187705 0.033 Uiso 1 1 calc R U . . .
C5 C 0.61190(12) 0.3400(4) 0.16077(10) 0.0251(8) Uani 1 1 d . . . . .
H5 H 0.627482 0.390877 0.180294 0.030 Uiso 1 1 calc R U . . .
C6 C 0.63679(11) 0.5029(4) 0.10364(9) 0.0212(7) Uani 1 1 d . . . . .
C7 C 0.67324(11) 0.5746(4) 0.13061(9) 0.0216(7) Uani 1 1 d . . . . .
C8 C 0.65500(12) 0.6493(4) 0.16146(10) 0.0283(8) Uani 1 1 d . . . . .
H8 H 0.620685 0.655023 0.165065 0.034 Uiso 1 1 calc R U . . .
C9 C 0.68585(13) 0.7151(4) 0.18680(10) 0.0301(8) Uani 1 1 d . . . . .
H9 H 0.672333 0.765833 0.207215 0.036 Uiso 1 1 calc R U . . .
C10 C 0.73649(13) 0.7076(4) 0.18274(10) 0.0293(8) Uani 1 1 d . . . . .
C11 C 0.75441(13) 0.6350(4) 0.15229(10) 0.0285(8) Uani 1 1 d . . . . .
H11 H 0.788730 0.629397 0.148699 0.034 Uiso 1 1 calc R U . . .
C12 C 0.72355(12) 0.5697(4) 0.12671(10) 0.0260(8) Uani 1 1 d . . . . .
H12 H 0.737282 0.520727 0.106082 0.031 Uiso 1 1 calc R U . . .
C13 C 0.76970(14) 0.7810(5) 0.21015(11) 0.0374(10) Uani 1 1 d . . . . .
H13A H 0.777323 0.876867 0.201150 0.056 Uiso 1 1 calc R U . . .
H13B H 0.799980 0.726284 0.212755 0.056 Uiso 1 1 calc R U . . .
H13C H 0.753387 0.787400 0.234373 0.056 Uiso 1 1 calc R U . . .
C14 C 0.65970(12) 0.4424(4) 0.06770(9) 0.0234(7) Uani 1 1 d . . . . .
C15 C 0.69509(12) 0.3333(4) 0.07066(10) 0.0260(8) Uani 1 1 d . . . . .
H15 H 0.706518 0.305622 0.094558 0.031 Uiso 1 1 calc R U . . .
C16 C 0.71332(13) 0.2663(4) 0.03929(10) 0.0282(8) Uani 1 1 d . . . . .
H16 H 0.737804 0.195502 0.042063 0.034 Uiso 1 1 calc R U . . .
C17 C 0.69679(14) 0.3000(5) 0.00401(11) 0.0366(9) Uani 1 1 d . . . . .
C18 C 0.66098(15) 0.4042(5) 0.00114(11) 0.0385(9) Uani 1 1 d . . . . .
H18 H 0.648656 0.428956 -0.022718 0.046 Uiso 1 1 calc R U . . .
C19 C 0.64279(13) 0.4732(4) 0.03259(10) 0.0299(8) Uani 1 1 d . . . . .
H19 H 0.618087 0.543303 0.029672 0.036 Uiso 1 1 calc R U . . .
C20 C 0.71647(18) 0.2246(6) -0.02989(12) 0.0528(12) Uani 1 1 d . . . . .
H20A H 0.750961 0.249198 -0.033258 0.079 Uiso 1 1 calc R U . . .
H20B H 0.697915 0.254140 -0.051903 0.079 Uiso 1 1 calc R U . . .
H20C H 0.713304 0.121531 -0.026533 0.079 Uiso 1 1 calc R U . . .
C21 C 0.59524(12) 0.6112(4) 0.09507(9) 0.0223(7) Uani 1 1 d . . . . .
C22 C 0.50747(12) 0.6566(4) 0.09137(10) 0.0251(8) Uani 1 1 d . . . . .
H22 H 0.476847 0.604158 0.097815 0.030 Uiso 1 1 calc R U . . .
C23 C 0.50699(13) 0.6718(4) 0.04877(10) 0.0292(8) Uani 1 1 d . . . . .
H23A H 0.531211 0.742972 0.041214 0.044 Uiso 1 1 calc R U . . .
H23B H 0.474479 0.702190 0.040589 0.044 Uiso 1 1 calc R U . . .
H23C H 0.514977 0.580043 0.037337 0.044 Uiso 1 1 calc R U . . .
C24 C 0.50253(14) 0.8034(4) 0.10977(11) 0.0315(8) Uani 1 1 d . . . . .
H24A H 0.494181 0.791469 0.136114 0.047 Uiso 1 1 calc R U . . .
H24B H 0.476715 0.857612 0.097283 0.047 Uiso 1 1 calc R U . . .
H24C H 0.533536 0.854851 0.107662 0.047 Uiso 1 1 calc R U . . .
C25 C 0.64801(12) 0.7932(4) 0.06790(10) 0.0270(8) Uani 1 1 d . . . . .
H25 H 0.673486 0.716993 0.068621 0.032 Uiso 1 1 calc R U . . .
C26 C 0.64190(15) 0.8475(5) 0.02822(12) 0.0422(10) Uani 1 1 d . . . . .
H26A H 0.633284 0.767998 0.011832 0.063 Uiso 1 1 calc R U . . .
H26B H 0.672584 0.890328 0.019771 0.063 Uiso 1 1 calc R U . . .
H26C H 0.615895 0.919093 0.027539 0.063 Uiso 1 1 calc R U . . .
C27 C 0.66281(14) 0.9158(4) 0.09317(12) 0.0380(10) Uani 1 1 d . . . . .
H27A H 0.635412 0.982194 0.095692 0.057 Uiso 1 1 calc R U . . .
H27B H 0.690876 0.965526 0.082358 0.057 Uiso 1 1 calc R U . . .
H27C H 0.671657 0.878584 0.117750 0.057 Uiso 1 1 calc R U . . .
C28 C 0.46054(11) 0.3966(4) 0.17998(9) 0.0196(7) Uani 1 1 d . . . . .
C29 C 0.46786(12) 0.5394(4) 0.16901(9) 0.0214(7) Uani 1 1 d . . . . .
H29 H 0.446258 0.594463 0.154138 0.026 Uiso 1 1 calc R U . . .
C30 C 0.51227(12) 0.5859(4) 0.18376(10) 0.0248(7) Uani 1 1 d . . . . .
H30 H 0.526257 0.677570 0.180452 0.030 Uiso 1 1 calc R U . . .
C31 C 0.53272(12) 0.4733(4) 0.20440(9) 0.0249(7) Uani 1 1 d . . . . .
H31 H 0.562958 0.475606 0.217345 0.030 Uiso 1 1 calc R U . . .
C32 C 0.50040(12) 0.3564(4) 0.20250(9) 0.0240(7) Uani 1 1 d . . . . .
H32 H 0.504744 0.266827 0.214283 0.029 Uiso 1 1 calc R U . . .
C33 C 0.41847(11) 0.3040(4) 0.16648(9) 0.0200(7) Uani 1 1 d . . . . .
C34 C 0.41561(12) 0.1685(4) 0.19016(9) 0.0219(7) Uani 1 1 d . . . . .
C35 C 0.45327(13) 0.0699(4) 0.18602(10) 0.0256(8) Uani 1 1 d . . . . .
H35 H 0.478344 0.087533 0.168332 0.031 Uiso 1 1 calc R U . . .
C36 C 0.45489(13) -0.0538(4) 0.20723(10) 0.0268(8) Uani 1 1 d . . . . .
H36 H 0.481560 -0.117546 0.204374 0.032 Uiso 1 1 calc R U . . .
C37 C 0.41816(13) -0.0856(4) 0.23249(10) 0.0287(8) Uani 1 1 d . . . . .
C38 C 0.38000(13) 0.0113(4) 0.23594(10) 0.0318(8) Uani 1 1 d . . . . .
H38 H 0.354127 -0.008819 0.252755 0.038 Uiso 1 1 calc R U . . .
C39 C 0.37874(12) 0.1359(4) 0.21554(10) 0.0254(8) Uani 1 1 d . . . . .
H39 H 0.352368 0.200369 0.218854 0.031 Uiso 1 1 calc R U . . .
C40 C 0.42020(14) -0.2225(4) 0.25429(12) 0.0370(9) Uani 1 1 d . . . . .
H40A H 0.417073 -0.201702 0.280916 0.055 Uiso 1 1 calc R U . . .
H40B H 0.451467 -0.270078 0.249657 0.055 Uiso 1 1 calc R U . . .
H40C H 0.393398 -0.284838 0.246480 0.055 Uiso 1 1 calc R U . . .
C41 C 0.37335(11) 0.4030(3) 0.16829(9) 0.0217(7) Uani 1 1 d . . . . .
C42 C 0.35798(12) 0.4571(4) 0.20249(10) 0.0258(8) Uani 1 1 d . . . . .
H42 H 0.373466 0.425297 0.224640 0.031 Uiso 1 1 calc R U . . .
C43 C 0.32073(12) 0.5559(4) 0.20490(10) 0.0278(8) Uani 1 1 d . . . . .
H43 H 0.310482 0.588559 0.228686 0.033 Uiso 1 1 calc R U . . .
C44 C 0.29787(12) 0.6088(4) 0.17298(11) 0.0302(8) Uani 1 1 d . . . . .
C45 C 0.31381(12) 0.5569(4) 0.13899(11) 0.0298(8) Uani 1 1 d . . . . .
H45 H 0.299250 0.591741 0.116789 0.036 Uiso 1 1 calc R U . . .
C46 C 0.35061(12) 0.4549(4) 0.13648(10) 0.0256(7) Uani 1 1 d . . . . .
H46 H 0.360287 0.420530 0.112738 0.031 Uiso 1 1 calc R U . . .
C47 C 0.25820(14) 0.7204(5) 0.17588(12) 0.0413(10) Uani 1 1 d . . . . .
H47A H 0.250699 0.757345 0.151018 0.062 Uiso 1 1 calc R U . . .
H47B H 0.269439 0.798406 0.191823 0.062 Uiso 1 1 calc R U . . .
H47C H 0.228786 0.677663 0.186669 0.062 Uiso 1 1 calc R U . . .
C48 C 0.43012(12) 0.2570(3) 0.12567(9) 0.0183(7) Uani 1 1 d . . . . .
C49 C 0.47841(12) 0.3028(4) 0.06959(9) 0.0244(7) Uani 1 1 d . . . . .
H49 H 0.507814 0.360753 0.063042 0.029 Uiso 1 1 calc R U . . .
C50 C 0.43550(13) 0.3719(4) 0.04915(10) 0.0288(8) Uani 1 1 d . . . . .
H50A H 0.406629 0.310853 0.051306 0.043 Uiso 1 1 calc R U . . .
H50B H 0.443869 0.384080 0.022816 0.043 Uiso 1 1 calc R U . . .
H50C H 0.428534 0.465012 0.060228 0.043 Uiso 1 1 calc R U . . .
C51 C 0.48830(14) 0.1528(4) 0.05444(10) 0.0308(8) Uani 1 1 d . . . . .
H51A H 0.514782 0.108728 0.068713 0.046 Uiso 1 1 calc R U . . .
H51B H 0.497741 0.159014 0.028182 0.046 Uiso 1 1 calc R U . . .
H51C H 0.458682 0.094959 0.056769 0.046 Uiso 1 1 calc R U . . .
C52 C 0.35808(13) 0.1086(4) 0.11835(10) 0.0295(8) Uani 1 1 d . . . . .
H52 H 0.347344 0.153385 0.142249 0.035 Uiso 1 1 calc R U . . .
C53 C 0.32062(14) 0.1377(5) 0.08769(11) 0.0374(9) Uani 1 1 d . . . . .
H53A H 0.314243 0.240185 0.086227 0.056 Uiso 1 1 calc R U . . .
H53B H 0.290174 0.087445 0.093407 0.056 Uiso 1 1 calc R U . . .
H53C H 0.333436 0.104130 0.063780 0.056 Uiso 1 1 calc R U . . .
C54 C 0.36397(15) -0.0522(4) 0.12333(12) 0.0387(10) Uani 1 1 d . . . . .
H54A H 0.376772 -0.093840 0.100299 0.058 Uiso 1 1 calc R U . . .
H54B H 0.332174 -0.094702 0.129084 0.058 Uiso 1 1 calc R U . . .
H54C H 0.386738 -0.071085 0.143787 0.058 Uiso 1 1 calc R U . . .

loop_
_atom_site_aniso_label
_atom_site_aniso_U_11
_atom_site_aniso_U_22
_atom_site_aniso_U_33
_atom_site_aniso_U_23
_atom_site_aniso_U_13
_atom_site_aniso_U_12
Ti1 0.0136(3) 0.0176(3) 0.0245(3) 0.0007(2) 0.0000(2) 0.0005(2)
N1 0.0169(13) 0.0177(14) 0.0279(15) 0.0015(12) -0.0019(11) 0.0005(11)
N2 0.0141(13) 0.0235(15) 0.0341(16) 0.0045(13) -0.0009(12) -0.0034(11)
N3 0.0191(14) 0.0195(14) 0.0219(14) 0.0024(11) 0.0016(11) 0.0001(11)
N4 0.0223(14) 0.0242(15) 0.0289(15) 0.0000(13) 0.0009(12) -0.0072(12)
C1 0.0134(15) 0.0214(17) 0.0290(18) -0.0011(14) 0.0031(13) 0.0045(13)
C2 0.0171(16) 0.0230(17) 0.0275(18) -0.0008(14) 0.0048(14) 0.0037(13)
C3 0.0175(16) 0.0186(17) 0.042(2) 0.0034(15) 0.0088(15) 0.0026(14)
C4 0.0218(17) 0.0287(19) 0.0315(19) 0.0098(16) 0.0037(15) 0.0056(15)
C5 0.0150(16) 0.0284(18) 0.0319(19) 0.0031(15) -0.0016(14) 0.0066(14)
C6 0.0149(15) 0.0211(16) 0.0277(18) 0.0007(14) -0.0008(13) 0.0016(13)
C7 0.0158(16) 0.0232(17) 0.0259(17) 0.0014(14) 0.0004(13) -0.0006(13)
C8 0.0151(16) 0.0323(19) 0.037(2) -0.0036(17) 0.0002(14) -0.0013(15)
C9 0.0238(18) 0.039(2) 0.0277(19) -0.0037(17) 0.0020(15) -0.0021(16)
C10 0.0235(18) 0.036(2) 0.0283(19) 0.0036(17) -0.0006(15) -0.0081(16)
C11 0.0183(17) 0.033(2) 0.0344(19) 0.0032(16) -0.0012(15) -0.0025(15)
C12 0.0201(17) 0.0277(19) 0.0303(18) 0.0001(15) 0.0007(14) 0.0015(14)
C13 0.0236(19) 0.055(3) 0.033(2) -0.0039(19) -0.0041(16) -0.0117(18)
C14 0.0181(16) 0.0233(17) 0.0288(18) 0.0005(15) 0.0022(14) -0.0051(14)
C15 0.0205(17) 0.0282(19) 0.0293(19) 0.0012(15) 0.0018(14) 0.0007(15)
C16 0.0208(17) 0.0292(19) 0.035(2) -0.0012(16) 0.0066(15) 0.0009(15)
C17 0.034(2) 0.042(2) 0.034(2) -0.0081(18) 0.0069(17) -0.0014(18)
C18 0.041(2) 0.046(2) 0.0288(19) 0.0023(19) -0.0026(17) 0.0001(19)
C19 0.0262(18) 0.030(2) 0.034(2) 0.0033(17) -0.0018(15) 0.0024(16)
C20 0.058(3) 0.063(3) 0.037(2) -0.008(2) 0.011(2) 0.006(2)
C21 0.0176(16) 0.0234(18) 0.0259(17) 0.0016(15) -0.0004(13) -0.0005(14)
C22 0.0157(16) 0.0212(17) 0.038(2) 0.0088(16) -0.0033(14) -0.0009(14)
C23 0.0225(18) 0.0288(19) 0.036(2) 0.0100(17) -0.0035(15) -0.0027(15)
C24 0.0278(19) 0.0200(17) 0.047(2) 0.0014(17) 0.0021(17) 0.0036(15)
C25 0.0160(16) 0.0282(18) 0.037(2) 0.0026(16) -0.0016(15) -0.0022(14)
C26 0.037(2) 0.045(2) 0.045(2) 0.017(2) -0.0063(19) -0.0167(19)
C27 0.0251(19) 0.029(2) 0.060(3) 0.0023(19) 0.0031(18) -0.0093(16)
C28 0.0158(15) 0.0224(16) 0.0205(16) 0.0005(14) 0.0007(12) 0.0002(13)
C29 0.0191(16) 0.0215(17) 0.0237(17) -0.0021(14) 0.0040(13) 0.0036(14)
C30 0.0209(17) 0.0212(17) 0.0324(19) -0.0057(15) 0.0030(14) -0.0007(14)
C31 0.0186(16) 0.0293(19) 0.0267(18) -0.0037(15) -0.0012(14) -0.0003(14)
C32 0.0204(17) 0.0266(18) 0.0252(18) 0.0014(15) 0.0012(14) 0.0030(14)
C33 0.0154(15) 0.0210(17) 0.0236(17) 0.0017(14) 0.0008(13) 0.0005(13)
C34 0.0198(16) 0.0219(17) 0.0239(17) -0.0013(14) -0.0020(13) -0.0017(14)
C35 0.0250(18) 0.0244(18) 0.0276(18) -0.0001(15) 0.0034(14) 0.0020(14)
C36 0.0242(18) 0.0207(17) 0.0354(19) 0.0016(15) -0.0017(15) 0.0031(14)
C37 0.0262(18) 0.0260(19) 0.034(2) 0.0061(16) -0.0024(15) -0.0008(15)
C38 0.0237(18) 0.038(2) 0.034(2) 0.0086(17) 0.0056(15) -0.0015(16)
C39 0.0179(16) 0.0264(18) 0.0320(19) 0.0055(15) 0.0025(14) 0.0018(14)
C40 0.028(2) 0.036(2) 0.046(2) 0.0158(19) 0.0019(18) 0.0003(17)
C41 0.0155(15) 0.0183(16) 0.0312(18) 0.0016(15) 0.0006(13) -0.0038(13)
C42 0.0217(17) 0.0243(18) 0.0315(19) -0.0004(15) -0.0026(14) -0.0021(14)
C43 0.0220(17) 0.0279(18) 0.0334(19) -0.0023(16) 0.0022(15) -0.0002(15)
C44 0.0187(17) 0.0262(18) 0.046(2) -0.0025(17) 0.0004(16) -0.0009(15)
C45 0.0194(17) 0.0289(19) 0.041(2) 0.0080(17) -0.0050(15) 0.0010(14)
C46 0.0177(16) 0.0258(18) 0.0332(19) 0.0028(15) -0.0003(14) -0.0013(14)
C47 0.026(2) 0.044(2) 0.053(3) 0.001(2) -0.0004(19) 0.0120(18)
C48 0.0178(16) 0.0182(16) 0.0190(16) 0.0015(13) -0.0008(13) 0.0015(13)
C49 0.0226(17) 0.0255(18) 0.0251(18) -0.0017(15) -0.0014(14) -0.0038(14)
C50 0.0288(19) 0.033(2) 0.0249(18) 0.0027(16) -0.0013(15) -0.0030(16)
C51 0.035(2) 0.0271(19) 0.0303(19) -0.0014(16) 0.0058(16) -0.0048(16)
C52 0.0237(18) 0.031(2) 0.034(2) -0.0026(16) 0.0019(15) -0.0068(15)
C53 0.028(2) 0.042(2) 0.043(2) 0.0003(19) -0.0063(17) -0.0102(18)
C54 0.032(2) 0.031(2) 0.053(3) 0.0004(19) -0.0003(18) -0.0117(17)

loop_
_atom_type_symbol
_atom_type_description
_atom_type_scat_dispersion_real
_atom_type_scat_dispersion_imag
_atom_type_scat_source
C C 0.0181 0.0091 'International Tables Vol C Tables 4.2.6.8 and 6.1.1.4'
H H 0.0000 0.0000 'International Tables Vol C Tables 4.2.6.8 and 6.1.1.4'
N N 0.0311 0.0180 'International Tables Vol C Tables 4.2.6.8 and 6.1.1.4'
Ti Ti 0.2191 1.8069 'International Tables Vol C Tables 4.2.6.8 and 6.1.1.4'

loop_
_geom_angle_atom_site_label_1
_geom_angle_atom_site_label_2
_geom_angle_atom_site_label_3
_geom_angle
_geom_angle_site_symmetry_1
_geom_angle_site_symmetry_3
_geom_angle_publ_flag
N1 Ti1 N3 99.42(11) . . ?
N1 Ti1 C1 71.42(11) . . ?
N3 Ti1 C1 124.33(11) . . ?
N1 Ti1 C2 84.05(11) . . ?
N3 Ti1 C2 90.89(11) . . ?
C1 Ti1 C2 34.78(11) . . ?
N1 Ti1 C28 124.83(11) . . ?
N3 Ti1 C28 71.50(11) . . ?
C1 Ti1 C28 157.75(11) . . ?
C2 Ti1 C28 147.52(12) . . ?
N1 Ti1 C29 91.52(11) . . ?
N3 Ti1 C29 83.04(11) . . ?
C1 Ti1 C29 149.02(12) . . ?
C2 Ti1 C29 171.83(12) . . ?
C28 Ti1 C29 34.40(11) . . ?
N1 Ti1 C30 84.36(12) . . ?
N3 Ti1 C30 116.91(11) . . ?
C1 Ti1 C30 116.51(12) . . ?
C2 Ti1 C30 151.28(12) . . ?
C28 Ti1 C30 56.86(11) . . ?
C29 Ti1 C30 33.92(11) . . ?
N1 Ti1 C3 118.08(11) . . ?
N3 Ti1 C3 84.68(12) . . ?
C1 Ti1 C3 57.21(11) . . ?
C2 Ti1 C3 34.05(12) . . ?
C28 Ti1 C3 115.05(12) . . ?
C29 Ti1 C3 149.45(12) . . ?
C30 Ti1 C3 147.10(13) . . ?
N1 Ti1 C31 111.41(12) . . ?
N3 Ti1 C31 128.15(11) . . ?
C1 Ti1 C31 105.00(12) . . ?
C2 Ti1 C31 131.61(12) . . ?
C28 Ti1 C31 56.73(11) . . ?
C29 Ti1 C31 56.47(11) . . ?
C30 Ti1 C31 34.07(12) . . ?
C3 Ti1 C31 113.19(12) . . ?
N1 Ti1 C4 128.10(11) . . ?
N3 Ti1 C4 111.93(12) . . ?
C1 Ti1 C4 56.84(12) . . ?
C2 Ti1 C4 56.30(12) . . ?
C28 Ti1 C4 104.36(12) . . ?
C29 Ti1 C4 131.20(12) . . ?
C30 Ti1 C4 113.76(13) . . ?
C3 Ti1 C4 33.67(13) . . ?
C31 Ti1 C4 80.56(12) . . ?
N1 Ti1 C5 98.06(11) . . ?
N3 Ti1 C5 141.02(12) . . ?
C1 Ti1 C5 34.26(12) . . ?
C2 Ti1 C5 56.70(12) . . ?
C28 Ti1 C5 123.50(11) . . ?
C29 Ti1 C5 130.98(12) . . ?
C30 Ti1 C5 99.26(12) . . ?
C3 Ti1 C5 56.37(12) . . ?
C31 Ti1 C5 75.45(12) . . ?
C4 Ti1 C5 33.88(12) . . ?
N1 Ti1 C32 140.90(12) . . ?
N3 Ti1 C32 98.33(11) . . ?
C1 Ti1 C32 123.67(11) . . ?
C2 Ti1 C32 130.17(12) . . ?
C28 Ti1 C32 34.09(11) . . ?
C29 Ti1 C32 56.56(11) . . ?
C30 Ti1 C32 56.54(12) . . ?
C3 Ti1 C32 98.01(12) . . ?
C31 Ti1 C32 33.99(12) . . ?
C4 Ti1 C32 75.04(12) . . ?
C5 Ti1 C32 89.41(11) . . ?
C21 N1 C22 114.9(3) . . ?
C21 N1 Ti1 127.9(2) . . ?
C22 N1 Ti1 116.9(2) . . ?
C21 N2 C25 125.0(3) . . ?
C48 N3 C49 115.6(3) . . ?
C48 N3 Ti1 127.1(2) . . ?
C49 N3 Ti1 117.0(2) . . ?
C48 N4 C52 124.8(3) . . ?
C5 C1 C2 107.0(3) . . ?
C5 C1 C6 128.9(3) . . ?
C2 C1 C6 124.0(3) . . ?
C5 C1 Ti1 74.61(18) . . ?
C2 C1 Ti1 72.67(18) . . ?
C6 C1 Ti1 116.1(2) . . ?
C3 C2 C1 108.5(3) . . ?
C3 C2 Ti1 74.01(19) . . ?
C1 C2 Ti1 72.55(18) . . ?
C3 C2 H2 125.8 . . ?
C1 C2 H2 125.8 . . ?
Ti1 C2 H2 119.5 . . ?
C4 C3 C2 108.0(3) . . ?
C4 C3 Ti1 73.8(2) . . ?
C2 C3 Ti1 71.94(19) . . ?
C4 C3 H3 126.0 . . ?
C2 C3 H3 126.0 . . ?
Ti1 C3 H3 120.1 . . ?
C3 C4 C5 108.5(3) . . ?
C3 C4 Ti1 72.6(2) . . ?
C5 C4 Ti1 73.11(19) . . ?
C3 C4 H4 125.7 . . ?
C5 C4 H4 125.7 . . ?
Ti1 C4 H4 120.4 . . ?
C4 C5 C1 107.9(3) . . ?
C4 C5 Ti1 73.01(19) . . ?
C1 C5 Ti1 71.14(18) . . ?
C4 C5 H5 126.1 . . ?
C1 C5 H5 126.1 . . ?
Ti1 C5 H5 121.5 . . ?
C1 C6 C14 104.5(3) . . ?
C1 C6 C7 109.6(3) . . ?
C14 C6 C7 115.0(3) . . ?
C1 C6 C21 107.4(3) . . ?
C14 C6 C21 111.9(3) . . ?
C7 C6 C21 108.1(3) . . ?
C12 C7 C8 116.8(3) . . ?
C12 C7 C6 124.4(3) . . ?
C8 C7 C6 118.9(3) . . ?
C9 C8 C7 121.6(3) . . ?
C9 C8 H8 119.2 . . ?
C7 C8 H8 119.2 . . ?
C8 C9 C10 120.9(3) . . ?
C8 C9 H9 119.5 . . ?
C10 C9 H9 119.5 . . ?
C11 C10 C9 117.4(3) . . ?
C11 C10 C13 122.0(3) . . ?
C9 C10 C13 120.5(3) . . ?
C10 C11 C12 121.7(3) . . ?
C10 C11 H11 119.1 . . ?
C12 C11 H11 119.1 . . ?
C7 C12 C11 121.5(3) . . ?
C7 C12 H12 119.2 . . ?
C11 C12 H12 119.2 . . ?
C10 C13 H13A 109.5 . . ?
C10 C13 H13B 109.5 . . ?
H13A C13 H13B 109.5 . . ?
C10 C13 H13C 109.5 . . ?
H13A C13 H13C 109.5 . . ?
H13B C13 H13C 109.5 . . ?
C19 C14 C15 116.9(3) . . ?
C19 C14 C6 123.6(3) . . ?
C15 C14 C6 118.8(3) . . ?
C16 C15 C14 121.0(3) . . ?
C16 C15 H15 119.5 . . ?
C14 C15 H15 119.5 . . ?
C17 C16 C15 121.6(3) . . ?
C17 C16 H16 119.2 . . ?
C15 C16 H16 119.2 . . ?
C16 C17 C18 117.4(4) . . ?
C16 C17 C20 121.0(4) . . ?
C18 C17 C20 121.5(4) . . ?
C17 C18 C19 121.3(4) . . ?
C17 C18 H18 119.4 . . ?
C19 C18 H18 119.4 . . ?
C14 C19 C18 121.7(3) . . ?
C14 C19 H19 119.2 . . ?
C18 C19 H19 119.2 . . ?
C17 C20 H20A 109.5 . . ?
C17 C20 H20B 109.5 . . ?
H20A C20 H20B 109.5 . . ?
C17 C20 H20C 109.5 . . ?
H20A C20 H20C 109.5 . . ?
H20B C20 H20C 109.5 . . ?
N2 C21 N1 120.4(3) . . ?
N2 C21 C6 125.1(3) . . ?
N1 C21 C6 114.4(3) . . ?
N1 C22 C24 116.1(3) . . ?
N1 C22 C23 112.8(3) . . ?
C24 C22 C23 110.1(3) . . ?
N1 C22 H22 105.6 . . ?
C24 C22 H22 105.6 . . ?
C23 C22 H22 105.6 . . ?
C22 C23 H23A 109.5 . . ?
C22 C23 H23B 109.5 . . ?
H23A C23 H23B 109.5 . . ?
C22 C23 H23C 109.5 . . ?
H23A C23 H23C 109.5 . . ?
H23B C23 H23C 109.5 . . ?
C22 C24 H24A 109.5 . . ?
C22 C24 H24B 109.5 . . ?
H24A C24 H24B 109.5 . . ?
C22 C24 H24C 109.5 . . ?
H24A C24 H24C 109.5 . . ?
H24B C24 H24C 109.5 . . ?
N2 C25 C27 108.8(3) . . ?
N2 C25 C26 108.8(3) . . ?
C27 C25 C26 109.5(3) . . ?
N2 C25 H25 109.9 . . ?
C27 C25 H25 109.9 . . ?
C26 C25 H25 109.9 . . ?
C25 C26 H26A 109.5 . . ?
C25 C26 H26B 109.5 . . ?
H26A C26 H26B 109.5 . . ?
C25 C26 H26C 109.5 . . ?
H26A C26 H26C 109.5 . . ?
H26B C26 H26C 109.5 . . ?
C25 C27 H27A 109.5 . . ?
C25 C27 H27B 109.5 . . ?
H27A C27 H27B 109.5 . . ?
C25 C27 H27C 109.5 . . ?
H27A C27 H27C 109.5 . . ?
H27B C27 H27C 109.5 . . ?
C32 C28 C29 107.7(3) . . ?
C32 C28 C33 128.0(3) . . ?
C29 C28 C33 124.1(3) . . ?
C32 C28 Ti1 74.21(19) . . ?
C29 C28 Ti1 72.89(18) . . ?
C33 C28 Ti1 115.0(2) . . ?
C30 C29 C28 108.3(3) . . ?
C30 C29 Ti1 73.27(19) . . ?
C28 C29 Ti1 72.71(18) . . ?
C30 C29 H29 125.8 . . ?
C28 C29 H29 125.8 . . ?
Ti1 C29 H29 120.0 . . ?
C29 C30 C31 108.1(3) . . ?
C29 C30 Ti1 72.81(19) . . ?
C31 C30 Ti1 73.4(2) . . ?
C29 C30 H30 125.9 . . ?
C31 C30 H30 125.9 . . ?
Ti1 C30 H30 119.6 . . ?
C30 C31 C32 108.0(3) . . ?
C30 C31 Ti1 72.49(19) . . ?
C32 C31 Ti1 73.5(2) . . ?
C30 C31 H31 126.0 . . ?
C32 C31 H31 126.0 . . ?
Ti1 C31 H31 119.9 . . ?
C28 C32 C31 107.8(3) . . ?
C28 C32 Ti1 71.71(19) . . ?
C31 C32 Ti1 72.6(2) . . ?
C28 C32 H32 126.1 . . ?
C31 C32 H32 126.1 . . ?
Ti1 C32 H32 121.4 . . ?
C28 C33 C34 109.7(3) . . ?
C28 C33 C41 104.3(3) . . ?
C34 C33 C41 115.8(3) . . ?
C28 C33 C48 107.8(3) . . ?
C34 C33 C48 107.2(3) . . ?
C41 C33 C48 111.8(3) . . ?
C39 C34 C35 117.3(3) . . ?
C39 C34 C33 125.6(3) . . ?
C35 C34 C33 117.1(3) . . ?
C36 C35 C34 121.4(3) . . ?
C36 C35 H35 119.3 . . ?
C34 C35 H35 119.3 . . ?
C37 C36 C35 121.0(3) . . ?
C37 C36 H36 119.5 . . ?
C35 C36 H36 119.5 . . ?
C36 C37 C38 117.5(3) . . ?
C36 C37 C40 119.8(3) . . ?
C38 C37 C40 122.7(3) . . ?
C39 C38 C37 121.7(3) . . ?
C39 C38 H38 119.1 . . ?
C37 C38 H38 119.1 . . ?
C38 C39 C34 121.0(3) . . ?
C38 C39 H39 119.5 . . ?
C34 C39 H39 119.5 . . ?
C37 C40 H40A 109.5 . . ?
C37 C40 H40B 109.5 . . ?
H40A C40 H40B 109.5 . . ?
C37 C40 H40C 109.5 . . ?
H40A C40 H40C 109.5 . . ?
H40B C40 H40C 109.5 . . ?
C46 C41 C42 117.4(3) . . ?
C46 C41 C33 122.3(3) . . ?
C42 C41 C33 119.8(3) . . ?
C43 C42 C41 121.5(3) . . ?
C43 C42 H42 119.2 . . ?
C41 C42 H42 119.2 . . ?
C42 C43 C44 121.2(3) . . ?
C42 C43 H43 119.4 . . ?
C44 C43 H43 119.4 . . ?
C45 C44 C43 117.2(3) . . ?
C45 C44 C47 122.1(3) . . ?
C43 C44 C47 120.7(3) . . ?
C44 C45 C46 121.8(3) . . ?
C44 C45 H45 119.1 . . ?
C46 C45 H45 119.1 . . ?
C41 C46 C45 120.8(3) . . ?
C41 C46 H46 119.6 . . ?
C45 C46 H46 119.6 . . ?
C44 C47 H47A 109.5 . . ?
C44 C47 H47B 109.5 . . ?
H47A C47 H47B 109.5 . . ?
C44 C47 H47C 109.5 . . ?
H47A C47 H47C 109.5 . . ?
H47B C47 H47C 109.5 . . ?
N4 C48 N3 120.8(3) . . ?
N4 C48 C33 124.8(3) . . ?
N3 C48 C33 114.4(3) . . ?
N3 C49 C50 110.9(3) . . ?
N3 C49 C51 116.6(3) . . ?
C50 C49 C51 110.8(3) . . ?
N3 C49 H49 105.9 . . ?
C50 C49 H49 105.9 . . ?
C51 C49 H49 105.9 . . ?
C49 C50 H50A 109.5 . . ?
C49 C50 H50B 109.5 . . ?
H50A C50 H50B 109.5 . . ?
C49 C50 H50C 109.5 . . ?
H50A C50 H50C 109.5 . . ?
H50B C50 H50C 109.5 . . ?
C49 C51 H51A 109.5 . . ?
C49 C51 H51B 109.5 . . ?
H51A C51 H51B 109.5 . . ?
C49 C51 H51C 109.5 . . ?
H51A C51 H51C 109.5 . . ?
H51B C51 H51C 109.5 . . ?
N4 C52 C53 107.7(3) . . ?
N4 C52 C54 109.0(3) . . ?
C53 C52 C54 109.3(3) . . ?
N4 C52 H52 110.2 . . ?
C53 C52 H52 110.2 . . ?
C54 C52 H52 110.2 . . ?
C52 C53 H53A 109.5 . . ?
C52 C53 H53B 109.5 . . ?
H53A C53 H53B 109.5 . . ?
C52 C53 H53C 109.5 . . ?
H53A C53 H53C 109.5 . . ?
H53B C53 H53C 109.5 . . ?
C52 C54 H54A 109.5 . . ?
C52 C54 H54B 109.5 . . ?
H54A C54 H54B 109.5 . . ?
C52 C54 H54C 109.5 . . ?
H54A C54 H54C 109.5 . . ?
H54B C54 H54C 109.5 . . ?

loop_
_geom_bond_atom_site_label_1
_geom_bond_atom_site_label_2
_geom_bond_distance
_geom_bond_site_symmetry_2
_geom_bond_publ_flag
Ti1 N1 2.055(3) . ?
Ti1 N3 2.058(3) . ?
Ti1 C1 2.375(3) . ?
Ti1 C2 2.376(3) . ?
Ti1 C28 2.389(3) . ?
Ti1 C29 2.391(3) . ?
Ti1 C30 2.397(3) . ?
Ti1 C3 2.403(3) . ?
Ti1 C31 2.409(3) . ?
Ti1 C4 2.418(3) . ?
Ti1 C5 2.419(3) . ?
Ti1 C32 2.421(3) . ?
N1 C21 1.399(4) . ?
N1 C22 1.501(4) . ?
N2 C21 1.298(4) . ?
N2 C25 1.455(4) . ?
N3 C48 1.391(4) . ?
N3 C49 1.501(4) . ?
N4 C48 1.290(4) . ?
N4 C52 1.450(4) . ?
C1 C5 1.413(5) . ?
C1 C2 1.420(5) . ?
C1 C6 1.524(5) . ?
C2 C3 1.399(5) . ?
C2 H2 0.9500 . ?
C3 C4 1.396(5) . ?
C3 H3 0.9500 . ?
C4 C5 1.409(5) . ?
C4 H4 0.9500 . ?
C5 H5 0.9500 . ?
C6 C14 1.544(5) . ?
C6 C7 1.546(5) . ?
C6 C21 1.557(4) . ?
C7 C12 1.386(5) . ?
C7 C8 1.404(5) . ?
C8 C9 1.387(5) . ?
C8 H8 0.9500 . ?
C9 C10 1.396(5) . ?
C9 H9 0.9500 . ?
C10 C11 1.380(5) . ?
C10 C13 1.507(5) . ?
C11 C12 1.391(5) . ?
C11 H11 0.9500 . ?
C12 H12 0.9500 . ?
C13 H13A 0.9800 . ?
C13 H13B 0.9800 . ?
C13 H13C 0.9800 . ?
C14 C19 1.375(5) . ?
C14 C15 1.415(5) . ?
C15 C16 1.384(5) . ?
C15 H15 0.9500 . ?
C16 C17 1.382(5) . ?
C16 H16 0.9500 . ?
C17 C18 1.390(6) . ?
C17 C20 1.509(6) . ?
C18 C19 1.395(5) . ?
C18 H18 0.9500 . ?
C19 H19 0.9500 . ?
C20 H20A 0.9800 . ?
C20 H20B 0.9800 . ?
C20 H20C 0.9800 . ?
C22 C24 1.536(5) . ?
C22 C23 1.537(5) . ?
C22 H22 1.0000 . ?
C23 H23A 0.9800 . ?
C23 H23B 0.9800 . ?
C23 H23C 0.9800 . ?
C24 H24A 0.9800 . ?
C24 H24B 0.9800 . ?
C24 H24C 0.9800 . ?
C25 C27 1.522(5) . ?
C25 C26 1.523(5) . ?
C25 H25 1.0000 . ?
C26 H26A 0.9800 . ?
C26 H26B 0.9800 . ?
C26 H26C 0.9800 . ?
C27 H27A 0.9800 . ?
C27 H27B 0.9800 . ?
C27 H27C 0.9800 . ?
C28 C32 1.410(5) . ?
C28 C29 1.414(5) . ?
C28 C33 1.523(4) . ?
C29 C30 1.397(5) . ?
C29 H29 0.9500 . ?
C30 C31 1.408(5) . ?
C30 H30 0.9500 . ?
C31 C32 1.412(5) . ?
C31 H31 0.9500 . ?
C32 H32 0.9500 . ?
C33 C34 1.533(5) . ?
C33 C41 1.548(4) . ?
C33 C48 1.564(4) . ?
C34 C39 1.394(5) . ?
C34 C35 1.395(5) . ?
C35 C36 1.390(5) . ?
C35 H35 0.9500 . ?
C36 C37 1.388(5) . ?
C36 H36 0.9500 . ?
C37 C38 1.391(5) . ?
C37 C40 1.507(5) . ?
C38 C39 1.383(5) . ?
C38 H38 0.9500 . ?
C39 H39 0.9500 . ?
C40 H40A 0.9800 . ?
C40 H40B 0.9800 . ?
C40 H40C 0.9800 . ?
C41 C46 1.390(5) . ?
C41 C42 1.395(5) . ?
C42 C43 1.382(5) . ?
C42 H42 0.9500 . ?
C43 C44 1.398(5) . ?
C43 H43 0.9500 . ?
C44 C45 1.385(5) . ?
C44 C47 1.514(5) . ?
C45 C46 1.393(5) . ?
C45 H45 0.9500 . ?
C46 H46 0.9500 . ?
C47 H47A 0.9800 . ?
C47 H47B 0.9800 . ?
C47 H47C 0.9800 . ?
C49 C50 1.530(5) . ?
C49 C51 1.535(5) . ?
C49 H49 1.0000 . ?
C50 H50A 0.9800 . ?
C50 H50B 0.9800 . ?
C50 H50C 0.9800 . ?
C51 H51A 0.9800 . ?
C51 H51B 0.9800 . ?
C51 H51C 0.9800 . ?
C52 C53 1.530(5) . ?
C52 C54 1.531(5) . ?
C52 H52 1.0000 . ?
C53 H53A 0.9800 . ?
C53 H53B 0.9800 . ?
C53 H53C 0.9800 . ?
C54 H54A 0.9800 . ?
C54 H54B 0.9800 . ?
C54 H54C 0.9800 . ?

loop_
_geom_torsion_atom_site_label_1
_geom_torsion_atom_site_label_2
_geom_torsion_atom_site_label_3
_geom_torsion_atom_site_label_4
_geom_torsion
_geom_torsion_site_symmetry_1
_geom_torsion_site_symmetry_2
_geom_torsion_site_symmetry_3
_geom_torsion_site_symmetry_4
_geom_torsion_publ_flag
C5 C1 C2 C3 1.4(4) . . . . ?
C6 C1 C2 C3 -176.0(3) . . . . ?
Ti1 C1 C2 C3 -65.8(2) . . . . ?
C5 C1 C2 Ti1 67.3(2) . . . . ?
C6 C1 C2 Ti1 -110.2(3) . . . . ?
C1 C2 C3 C4 -0.6(4) . . . . ?
Ti1 C2 C3 C4 -65.5(2) . . . . ?
C1 C2 C3 Ti1 64.9(2) . . . . ?
C2 C3 C4 C5 -0.5(4) . . . . ?
Ti1 C3 C4 C5 -64.8(2) . . . . ?
C2 C3 C4 Ti1 64.3(2) . . . . ?
C3 C4 C5 C1 1.4(4) . . . . ?
Ti1 C4 C5 C1 -63.0(2) . . . . ?
C3 C4 C5 Ti1 64.4(2) . . . . ?
C2 C1 C5 C4 -1.7(4) . . . . ?
C6 C1 C5 C4 175.6(3) . . . . ?
Ti1 C1 C5 C4 64.2(2) . . . . ?
C2 C1 C5 Ti1 -65.9(2) . . . . ?
C6 C1 C5 Ti1 111.3(3) . . . . ?
C5 C1 C6 C14 140.8(3) . . . . ?
C2 C1 C6 C14 -42.4(4) . . . . ?
Ti1 C1 C6 C14 -128.3(2) . . . . ?
C5 C1 C6 C7 17.0(4) . . . . ?
C2 C1 C6 C7 -166.1(3) . . . . ?
Ti1 C1 C6 C7 107.9(3) . . . . ?
C5 C1 C6 C21 -100.3(4) . . . . ?
C2 C1 C6 C21 76.6(4) . . . . ?
Ti1 C1 C6 C21 -9.4(3) . . . . ?
C1 C6 C7 C12 108.4(4) . . . . ?
C14 C6 C7 C12 -9.0(5) . . . . ?
C21 C6 C7 C12 -134.8(3) . . . . ?
C1 C6 C7 C8 -71.1(4) . . . . ?
C14 C6 C7 C8 171.5(3) . . . . ?
C21 C6 C7 C8 45.7(4) . . . . ?
C12 C7 C8 C9 0.0(5) . . . . ?
C6 C7 C8 C9 179.5(3) . . . . ?
C7 C8 C9 C10 -0.8(6) . . . . ?
C8 C9 C10 C11 1.2(6) . . . . ?
C8 C9 C10 C13 179.2(4) . . . . ?
C9 C10 C11 C12 -0.8(6) . . . . ?
C13 C10 C11 C12 -178.8(4) . . . . ?
C8 C7 C12 C11 0.4(5) . . . . ?
C6 C7 C12 C11 -179.1(3) . . . . ?
C10 C11 C12 C7 0.0(6) . . . . ?
C1 C6 C14 C19 111.5(4) . . . . ?
C7 C6 C14 C19 -128.3(3) . . . . ?
C21 C6 C14 C19 -4.4(5) . . . . ?
C1 C6 C14 C15 -58.7(4) . . . . ?
C7 C6 C14 C15 61.6(4) . . . . ?
C21 C6 C14 C15 -174.6(3) . . . . ?
C19 C14 C15 C16 3.1(5) . . . . ?
C6 C14 C15 C16 173.9(3) . . . . ?
C14 C15 C16 C17 -1.9(5) . . . . ?
C15 C16 C17 C18 0.0(6) . . . . ?
C15 C16 C17 C20 -179.1(4) . . . . ?
C16 C17 C18 C19 0.6(6) . . . . ?
C20 C17 C18 C19 179.8(4) . . . . ?
C15 C14 C19 C18 -2.4(5) . . . . ?
C6 C14 C19 C18 -172.8(3) . . . . ?
C17 C18 C19 C14 0.6(6) . . . . ?
C25 N2 C21 N1 -177.5(3) . . . . ?
C25 N2 C21 C6 4.2(5) . . . . ?
C22 N1 C21 N2 11.3(5) . . . . ?
Ti1 N1 C21 N2 -162.3(3) . . . . ?
C22 N1 C21 C6 -170.2(3) . . . . ?
Ti1 N1 C21 C6 16.1(4) . . . . ?
C1 C6 C21 N2 176.4(3) . . . . ?
C14 C6 C21 N2 -69.4(4) . . . . ?
C7 C6 C21 N2 58.2(4) . . . . ?
C1 C6 C21 N1 -1.9(4) . . . . ?
C14 C6 C21 N1 112.2(3) . . . . ?
C7 C6 C21 N1 -120.2(3) . . . . ?
C21 N1 C22 C24 -70.5(4) . . . . ?
Ti1 N1 C22 C24 103.9(3) . . . . ?
C21 N1 C22 C23 58.0(4) . . . . ?
Ti1 N1 C22 C23 -127.6(3) . . . . ?
C21 N2 C25 C27 -112.7(4) . . . . ?
C21 N2 C25 C26 128.1(4) . . . . ?
C32 C28 C29 C30 1.5(4) . . . . ?
C33 C28 C29 C30 -174.2(3) . . . . ?
Ti1 C28 C29 C30 -65.1(2) . . . . ?
C32 C28 C29 Ti1 66.6(2) . . . . ?
C33 C28 C29 Ti1 -109.0(3) . . . . ?
C28 C29 C30 C31 -0.7(4) . . . . ?
Ti1 C29 C30 C31 -65.5(2) . . . . ?
C28 C29 C30 Ti1 64.8(2) . . . . ?
C29 C30 C31 C32 -0.3(4) . . . . ?
Ti1 C30 C31 C32 -65.4(2) . . . . ?
C29 C30 C31 Ti1 65.1(2) . . . . ?
C29 C28 C32 C31 -1.7(4) . . . . ?
C33 C28 C32 C31 173.8(3) . . . . ?
Ti1 C28 C32 C31 64.1(2) . . . . ?
C29 C28 C32 Ti1 -65.7(2) . . . . ?
C33 C28 C32 Ti1 109.7(3) . . . . ?
C30 C31 C32 C28 1.2(4) . . . . ?
Ti1 C31 C32 C28 -63.5(2) . . . . ?
C30 C31 C32 Ti1 64.7(2) . . . . ?
C32 C28 C33 C34 17.5(5) . . . . ?
C29 C28 C33 C34 -167.8(3) . . . . ?
Ti1 C28 C33 C34 106.5(3) . . . . ?
C32 C28 C33 C41 142.1(3) . . . . ?
C29 C28 C33 C41 -43.2(4) . . . . ?
Ti1 C28 C33 C41 -128.9(2) . . . . ?
C32 C28 C33 C48 -98.9(4) . . . . ?
C29 C28 C33 C48 75.8(4) . . . . ?
Ti1 C28 C33 C48 -9.9(3) . . . . ?
C28 C33 C34 C39 110.6(4) . . . . ?
C41 C33 C34 C39 -7.1(5) . . . . ?
C48 C33 C34 C39 -132.6(3) . . . . ?
C28 C33 C34 C35 -69.1(4) . . . . ?
C41 C33 C34 C35 173.2(3) . . . . ?
C48 C33 C34 C35 47.6(4) . . . . ?
C39 C34 C35 C36 -2.1(5) . . . . ?
C33 C34 C35 C36 177.6(3) . . . . ?
C34 C35 C36 C37 2.1(5) . . . . ?
C35 C36 C37 C38 -0.5(5) . . . . ?
C35 C36 C37 C40 178.3(3) . . . . ?
C36 C37 C38 C39 -1.0(6) . . . . ?
C40 C37 C38 C39 -179.7(4) . . . . ?
C37 C38 C39 C34 0.9(6) . . . . ?
C35 C34 C39 C38 0.6(5) . . . . ?
C33 C34 C39 C38 -179.1(3) . . . . ?
C28 C33 C41 C46 109.1(3) . . . . ?
C34 C33 C41 C46 -130.3(3) . . . . ?
C48 C33 C41 C46 -7.1(4) . . . . ?
C28 C33 C41 C42 -62.9(4) . . . . ?
C34 C33 C41 C42 57.7(4) . . . . ?
C48 C33 C41 C42 -179.1(3) . . . . ?
C46 C41 C42 C43 1.6(5) . . . . ?
C33 C41 C42 C43 174.0(3) . . . . ?
C41 C42 C43 C44 -1.9(5) . . . . ?
C42 C43 C44 C45 0.6(5) . . . . ?
C42 C43 C44 C47 -178.1(3) . . . . ?
C43 C44 C45 C46 0.8(5) . . . . ?
C47 C44 C45 C46 179.5(3) . . . . ?
C42 C41 C46 C45 -0.2(5) . . . . ?
C33 C41 C46 C45 -172.3(3) . . . . ?
C44 C45 C46 C41 -1.0(5) . . . . ?
C52 N4 C48 N3 -175.7(3) . . . . ?
C52 N4 C48 C33 5.8(5) . . . . ?
C49 N3 C48 N4 15.7(4) . . . . ?
Ti1 N3 C48 N4 -157.3(2) . . . . ?
C49 N3 C48 C33 -165.7(3) . . . . ?
Ti1 N3 C48 C33 21.3(4) . . . . ?
C28 C33 C48 N4 174.3(3) . . . . ?
C34 C33 C48 N4 56.3(4) . . . . ?
C41 C33 C48 N4 -71.6(4) . . . . ?
C28 C33 C48 N3 -4.2(4) . . . . ?
C34 C33 C48 N3 -122.2(3) . . . . ?
C41 C33 C48 N3 109.9(3) . . . . ?
C48 N3 C49 C50 58.3(4) . . . . ?
Ti1 N3 C49 C50 -127.9(2) . . . . ?
C48 N3 C49 C51 -69.7(4) . . . . ?
Ti1 N3 C49 C51 104.1(3) . . . . ?
C48 N4 C52 C53 126.4(4) . . . . ?
C48 N4 C52 C54 -115.1(4) . . . . ?
